data_4330602
loop_
_publ_author_name
'James J. Henkelis'
'Sarah A. Barnett'
'Lindsay P. Harding'
'Michaele J. Hardie'

_publ_section_title
;
 Coordination Polymers Utilizing N-Oxide Functionalized Host Ligands
;
_journal_name_full 'Inorganic Chemistry'
_journal_page_first 10657
_journal_page_last 10674
_journal_paper_doi 10.1021/ic300940k
_journal_volume 51
_journal_year 2012
_chemical_formula_sum 'C144 H180 B4 Cu2 F16 N18 O39'
_chemical_formula_weight 3261.38
_chemical_name_systematic
; 
bis{2,7,12-trimethoxy-3,8,13-tris(4-N-oxide
-pyridyloxy)-10,15-dihydro-5H-tribenzo[a,d,g]
cyclononatriene}copper(II)
monoaquotetra(N-methylpyrrolidone)copper(II) 
tetrafluoroborate
N-methylpyrrolidone clathrate hydrate
;
_space_group_IT_number 2
_symmetry_cell_setting triclinic
_symmetry_space_group_name_Hall '-P 1'
_symmetry_space_group_name_H-M 'P -1'
_atom_sites_solution_hydrogens geom
_atom_sites_solution_primary direct
_atom_sites_solution_secondary difmap
_audit_creation_method SHELXL-97
_cell_angle_alpha 84.788(4)
_cell_angle_beta 80.734(4)
_cell_angle_gamma 80.361(4)
_cell_formula_units_Z 2
_cell_length_a 18.1713(19)
_cell_length_b 21.487(2)
_cell_length_c 24.177(2)
_cell_measurement_temperature 150(2)
_cell_volume 9165.3(15)
_computing_cell_refinement 'Bruker SMART'
_computing_data_collection 'Bruker SMART'
_computing_data_reduction 'Bruker SAINT'
_computing_molecular_graphics 'X-Seed (Barbour)'
_computing_structure_refinement 'SHELXL-97 (Sheldrick, 1997)'
_computing_structure_solution 'SHELXS-97 (Sheldrick, 1990)'
_diffrn_ambient_temperature 150(2)
_diffrn_measured_fraction_theta_full 0.998
_diffrn_measured_fraction_theta_max 0.998
_diffrn_measurement_device_type 'BRUKER X8 CCD area detector'
_diffrn_measurement_method '\w, \p- scans'
_diffrn_radiation_monochromator graphite
_diffrn_radiation_source 'rotating anode'
_diffrn_radiation_type MoK\a
_diffrn_radiation_wavelength 0.71073
_diffrn_reflns_av_R_equivalents 0.0536
_diffrn_reflns_av_sigmaI/netI 0.0694
_diffrn_reflns_limit_h_max 21
_diffrn_reflns_limit_h_min -21
_diffrn_reflns_limit_k_max 25
_diffrn_reflns_limit_k_min -25
_diffrn_reflns_limit_l_max 27
_diffrn_reflns_limit_l_min -28
_diffrn_reflns_number 104252
_diffrn_reflns_theta_full 25.00
_diffrn_reflns_theta_max 25.00
_diffrn_reflns_theta_min 1.33
_exptl_absorpt_coefficient_mu 0.319
_exptl_absorpt_correction_T_max 0.9750
_exptl_absorpt_correction_T_min 0.9508
_exptl_absorpt_correction_type multi-scan
_exptl_absorpt_process_details SADABS
_exptl_crystal_colour green
_exptl_crystal_density_diffrn 1.182
_exptl_crystal_description plate
_exptl_crystal_F_000 3408
_exptl_crystal_size_max 0.16
_exptl_crystal_size_mid 0.08
_exptl_crystal_size_min 0.08
_refine_diff_density_max 3.104
_refine_diff_density_min -0.855
_refine_diff_density_rms 0.190
_refine_ls_extinction_method none
_refine_ls_goodness_of_fit_ref 1.749
_refine_ls_hydrogen_treatment noref
_refine_ls_matrix_type fullcycle
_refine_ls_number_parameters 1768
_refine_ls_number_reflns 32232
_refine_ls_number_restraints 23
_refine_ls_restrained_S_all 1.751
_refine_ls_R_factor_all 0.2263
_refine_ls_R_factor_gt 0.1643
_refine_ls_shift/su_max 0.074
_refine_ls_shift/su_mean 0.016
_refine_ls_structure_factor_coef Fsqd
_refine_ls_weighting_details 'calc w=1/[\s^2^(Fo^2^)+(0.2000P)^2^+0.0000P] where P=(Fo^2^+2Fc^2^)/3'
_refine_ls_weighting_scheme calc
_refine_ls_wR_factor_gt 0.4513
_refine_ls_wR_factor_ref 0.4894
_reflns_number_gt 18025
_reflns_number_total 32232
_reflns_threshold_expression >2sigma(I)
_cod_data_source_file ic300940k_si_002_08.cif
_cod_data_source_block c:'complex4'
_cod_original_cell_volume 9165.1(16)
_cod_database_code 4330602

loop_
_symmetry_equiv_pos_as_xyz
'x, y, z'
'-x, -y, -z'

loop_
_atom_site_label
_atom_site_type_symbol
_atom_site_fract_x
_atom_site_fract_y
_atom_site_fract_z
_atom_site_U_iso_or_equiv
_atom_site_adp_type
_atom_site_occupancy
_atom_site_symmetry_multiplicity
_atom_site_calc_flag
_atom_site_refinement_flags
_atom_site_disorder_assembly
_atom_site_disorder_group
Cu1 Cu 0.5000 0.0000 0.5000 0.0485(4) Uani 1 2 d S . .
O1 O 0.3813(4) 0.3229(4) -0.0549(3) 0.089(2) Uani 1 1 d . . .
N1 N 1.0073(4) 0.3674(3) 0.0053(3) 0.0551(17) Uani 1 1 d . . .
C1 C 0.5070(5) 0.1675(5) -0.0597(4) 0.065(2) Uani 1 1 d . . .
B1 B 0.2657(5) 0.3566(5) 0.5465(4) 0.052(2) Uiso 1 1 d . . .
Cu2 Cu 1.0000 0.5000 0.0000 0.0494(4) Uani 1 2 d S . .
O2 O 0.5128(5) 0.3626(5) -0.1017(5) 0.132(3) Uani 1 1 d . . .
N2 N 0.4494(3) -0.0058(3) 0.3950(3) 0.0538(17) Uani 1 1 d . . .
C2 C 0.4431(5) 0.2152(5) -0.0516(4) 0.074(3) Uani 1 1 d . . .
H2 H 0.3954 0.2033 -0.0366 0.089 Uiso 1 1 calc R . .
Cu3 Cu 0.53959(6) 0.68202(5) 0.71382(5) 0.0631(4) Uani 1 1 d . . .
O3 O 0.8278(4) 0.2211(3) 0.0107(3) 0.085(2) Uani 1 1 d . . .
N3 N 1.0692(4) 0.5272(3) 0.1182(3) 0.0518(17) Uani 1 1 d . . .
C3 C 0.4478(5) 0.2779(6) -0.0648(5) 0.078(3) Uani 1 1 d . . .
B3 B 0.6896(8) 0.9749(6) 0.2189(6) 0.081(3) Uiso 1 1 d . . .
O4 O 0.8232(4) 0.1243(4) 0.0902(4) 0.093(2) Uani 1 1 d . . .
N4 N 0.4805(3) 0.1579(3) 0.5006(3) 0.0514(16) Uani 1 1 d . . .
C4 C 0.5136(6) 0.2964(6) -0.0869(6) 0.098(4) Uani 1 1 d . . .
F5 F 0.7887(16) 0.4392(12) 0.2130(10) 0.337(10) Uiso 1 1 d . . .
O5 O 0.4864(4) 0.0178(3) 0.1872(3) 0.0733(18) Uani 1 1 d . . .
N5 N 0.1502(4) 0.4784(4) -0.0647(3) 0.0605(18) Uani 1 1 d . . .
C5 C 0.5795(7) 0.2509(6) -0.0974(6) 0.105(4) Uani 1 1 d . . .
H5 H 0.6256 0.2637 -0.1152 0.127 Uiso 1 1 calc R . .
F6 F 0.8207(9) 0.3398(8) 0.2282(6) 0.223(5) Uiso 1 1 d . . .
O6 O 0.3582(4) 0.0740(4) 0.1481(3) 0.094(2) Uani 1 1 d . . .
N6 N 1.3532(3) 0.0201(3) 0.5736(3) 0.0495(16) Uani 1 1 d . . .
C6 C 0.5764(6) 0.1873(5) -0.0817(5) 0.075(3) Uani 1 1 d . . .
F7 F 0.9106(6) 0.3882(5) 0.1812(4) 0.150(3) Uiso 1 1 d . . .
O7 O 0.3755(5) 0.3276(5) -0.1459(4) 0.127(4) Uani 1 1 d . . .
N7 N 0.7051(4) 0.7991(4) 0.6583(4) 0.076(2) Uani 1 1 d . . .
C7 C 0.6504(5) 0.1427(5) -0.0904(4) 0.076(3) Uani 1 1 d . . .
H7A H 0.6822 0.1585 -0.1241 0.091 Uiso 1 1 calc R . .
H7B H 0.6399 0.1007 -0.0979 0.091 Uiso 1 1 calc R . .
F8 F 0.8655(10) 0.4098(8) 0.2667(7) 0.241(6) Uiso 1 1 d . . .
O8 O 0.9139(5) 0.1850(4) -0.0598(4) 0.106(3) Uani 1 1 d . . .
N8 N 0.6401(4) 0.5432(4) 0.6042(3) 0.070(2) Uani 1 1 d . . .
C8 C 0.6950(5) 0.1342(5) -0.0413(4) 0.071(3) Uani 1 1 d . . .
F9 F 0.6442(5) 1.0325(4) 0.2177(4) 0.132(3) Uiso 1 1 d . A 2
O9 O 0.4709(5) 0.1187(4) 0.2087(3) 0.093(2) Uani 1 1 d . . .
N9 N 0.4550(6) 0.7716(5) 0.8617(4) 0.094(3) Uani 1 1 d . . .
C9 C 0.7415(5) 0.1780(5) -0.0374(5) 0.071(3) Uani 1 1 d . . .
H9 H 0.7456 0.2118 -0.0654 0.085 Uiso 1 1 calc R . .
F10 F 0.7043(6) 0.9602(5) 0.1639(4) 0.147(3) Uiso 1 1 d . A 1
O10 O 1.0491(3) 0.4120(3) 0.0142(3) 0.0685(17) Uani 1 1 d . . .
N10 N 0.3569(7) 0.8007(9) 0.6812(6) 0.239(11) Uani 1 1 d D . .
C10 C 0.7827(6) 0.1726(5) 0.0079(5) 0.088(4) Uani 1 1 d . . .
F11 F 0.7577(6) 0.9783(5) 0.2355(4) 0.153(3) Uiso 1 1 d . A .
O11 O 0.4374(3) -0.0257(3) 0.4489(2) 0.0550(14) Uani 1 1 d . . .
N11 N 0.8944(4) 0.6261(4) 0.2690(3) 0.071(2) Uani 1 1 d D . .
C11 C 0.7783(5) 0.1242(4) 0.0495(4) 0.065(2) Uani 1 1 d . . .
F12 F 0.6523(4) 0.9302(3) 0.2535(3) 0.110(2) Uiso 1 1 d . A 1
O12 O 1.0115(3) 0.4687(2) 0.3208(2) 0.0489(13) Uani 1 1 d . . .
N12 N 0.8101(13) 0.8009(13) 0.0609(9) 0.121(7) Uiso 0.50 1 d PD . .
C12 C 0.7331(5) 0.0807(5) 0.0461(4) 0.064(2) Uani 1 1 d . . .
H12 H 0.7298 0.0475 0.0748 0.077 Uiso 1 1 calc R . .
O13 O 1.1339(3) 0.3924(3) 0.3540(2) 0.0561(14) Uani 1 1 d . . .
N13 N 0.6079(8) 0.7958(5) 0.2420(6) 0.132(4) Uani 1 1 d D . .
C13 C 0.6898(5) 0.0829(4) 0.0006(4) 0.060(2) Uani 1 1 d . . .
O14 O 1.1077(3) 0.1580(3) 0.5693(3) 0.0630(16) Uani 1 1 d . . .
N14 N 0.4653(16) 0.6048(13) 0.3033(10) 0.234(9) Uiso 1 1 d . . .
C14 C 0.6415(5) 0.0336(4) 0.0012(4) 0.066(2) Uani 1 1 d . . .
H14A H 0.6680 -0.0071 0.0158 0.079 Uiso 1 1 calc R . .
H14B H 0.6349 0.0285 -0.0379 0.079 Uiso 1 1 calc R . .
O15 O 0.9688(4) 0.1286(3) 0.6155(3) 0.079(2) Uani 1 1 d . . .
N15 N 0.2474(9) 0.4106(8) 0.1865(8) 0.152(5) Uiso 1 1 d D . .
C15 C 0.5632(5) 0.0477(5) 0.0366(4) 0.062(2) Uani 1 1 d . . .
O16 O 0.6685(3) 0.2985(3) 0.4955(3) 0.0633(16) Uani 1 1 d . . .
N16 N 0.9883(5) 0.2764(5) 0.3513(4) 0.087(3) Uani 1 1 d . . .
C16 C 0.5588(5) 0.0290(4) 0.0949(4) 0.068(2) Uani 1 1 d . . .
H16 H 0.6029 0.0093 0.1098 0.082 Uiso 1 1 calc R . .
O17 O 0.6753(3) 0.4048(3) 0.4219(3) 0.0712(17) Uani 1 1 d . . .
N17 N 1.0606(12) 0.1760(9) 0.2114(9) 0.198(7) Uiso 1 1 d D . .
C17 C 0.4892(6) 0.0397(5) 0.1302(4) 0.071(3) Uani 1 1 d . . .
O18 O 1.0981(3) 0.5333(3) 0.3217(2) 0.0562(14) Uani 1 1 d . . .
N18 N 0.8126(10) 0.0896(10) 0.4375(9) 0.195(7) Uiso 1 1 d D . .
C18 C 0.4241(5) 0.0659(5) 0.1089(5) 0.077(3) Uani 1 1 d . . .
O19 O 1.1298(4) 0.1675(4) 0.6563(3) 0.092(2) Uani 1 1 d . . .
N19 N 0.9366(12) 0.1058(10) 0.8041(8) 0.094(5) Uiso 0.50 1 d P . .
C19 C 0.4286(5) 0.0862(5) 0.0514(4) 0.069(2) Uani 1 1 d . . .
H19 H 0.3844 0.1061 0.0368 0.082 Uiso 1 1 calc R . .
O20 O 0.5675(3) 0.3570(3) 0.5430(4) 0.090(2) Uani 1 1 d . . .
C20 C 0.4974(5) 0.0771(4) 0.0160(4) 0.064(2) Uani 1 1 d . . .
O21 O 1.0734(4) 0.5342(3) 0.0631(2) 0.0622(15) Uani 1 1 d . . .
C21 C 0.4971(5) 0.0991(5) -0.0455(4) 0.069(3) Uani 1 1 d . . .
H21A H 0.5381 0.0720 -0.0684 0.083 Uiso 1 1 calc R . .
H21B H 0.4487 0.0928 -0.0563 0.083 Uiso 1 1 calc R . .
O22 O 0.4432(3) 0.1110(3) 0.4956(3) 0.0595(15) Uani 1 1 d . . .
C22 C 0.3532(7) 0.3437(7) -0.0996(4) 0.097(4) Uani 1 1 d . . .
O23 O 0.0848(3) 0.5202(3) -0.0578(2) 0.0569(14) Uani 1 1 d . . .
C23 C 0.5794(11) 0.3833(8) -0.1385(10) 0.173(8) Uani 1 1 d . . .
H23A H 0.6150 0.3930 -0.1152 0.260 Uiso 1 1 calc R . .
H23B H 0.5628 0.4212 -0.1618 0.260 Uiso 1 1 calc R . .
H23C H 0.6043 0.3494 -0.1627 0.260 Uiso 1 1 calc R . .
O24 O 1.4202(3) -0.0191(2) 0.5638(2) 0.0519(13) Uani 1 1 d . . .
C24 C 0.8923(5) 0.2214(5) -0.0244(4) 0.069(2) Uani 1 1 d . . .
O25 O 0.6181(3) 0.7383(3) 0.7031(3) 0.0675(17) Uani 1 1 d . . .
C25 C 0.9328(5) 0.2751(4) -0.0129(4) 0.062(2) Uani 1 1 d . . .
O26 O 0.6056(3) 0.6222(3) 0.6643(3) 0.0620(15) Uani 1 1 d . . .
C26 C 0.9806(7) 0.2969(5) -0.0558(5) 0.086(3) Uani 1 1 d . . .
H26 H 0.9872 0.2799 -0.0915 0.104 Uiso 1 1 calc R . .
O27 O 0.4826(3) 0.7327(3) 0.7747(3) 0.0712(18) Uani 1 1 d . . .
C27 C 1.0213(6) 0.3456(5) -0.0475(4) 0.076(3) Uani 1 1 d . . .
H27 H 1.0559 0.3619 -0.0767 0.092 Uiso 1 1 calc R . .
O28 O 0.4649(3) 0.7350(3) 0.6573(3) 0.0754(19) Uani 1 1 d . . .
C28 C 0.9612(6) 0.3465(4) 0.0481(4) 0.070(3) Uani 1 1 d . . .
H28 H 0.9545 0.3633 0.0840 0.084 Uiso 1 1 calc R . .
O29 O 0.4857(4) 0.6126(4) 0.7478(4) 0.103(3) Uani 1 1 d . . .
C29 C 0.9223(6) 0.2980(4) 0.0382(4) 0.070(3) Uani 1 1 d . . .
H29 H 0.8884 0.2815 0.0678 0.084 Uiso 1 1 calc R . .
O30 O 0.9019(5) 0.6376(4) 0.1727(3) 0.099(2) Uani 1 1 d D . .
C30 C 0.8196(9) 0.0745(7) 0.1358(7) 0.124(5) Uani 1 1 d . . .
H30A H 0.7707 0.0822 0.1599 0.186 Uiso 1 1 calc R . .
H30B H 0.8601 0.0748 0.1580 0.186 Uiso 1 1 calc R . .
H30C H 0.8257 0.0333 0.1199 0.186 Uiso 1 1 calc R . .
O31 O 0.7218(10) 0.8565(8) 0.0068(7) 0.099(5) Uiso 0.50 1 d PD . .
C31 C 0.4744(5) 0.0638(4) 0.2220(5) 0.078(3) Uani 1 1 d . . .
O32 O 0.5224(6) 0.8138(4) 0.3178(4) 0.118(3) Uani 1 1 d . . .
C32 C 0.4665(5) 0.0374(4) 0.2829(4) 0.063(2) Uani 1 1 d . . .
O33 O 0.4642(10) 0.5064(8) 0.2800(7) 0.194(5) Uiso 1 1 d . . .
C33 C 0.4461(5) 0.0789(5) 0.3241(4) 0.068(3) Uani 1 1 d . . .
H33 H 0.4377 0.1231 0.3140 0.081 Uiso 1 1 calc R . .
O34 O 0.2628(11) 0.4356(9) 0.0900(9) 0.224(7) Uiso 1 1 d . . .
C34 C 0.4377(5) 0.0584(4) 0.3792(4) 0.068(3) Uani 1 1 d . . .
H34 H 0.4236 0.0882 0.4071 0.082 Uiso 1 1 calc R . .
O35 O 1.0856(5) 0.2054(6) 0.3749(5) 0.150(4) Uani 1 1 d D . .
C35 C 0.4718(5) -0.0473(5) 0.3551(4) 0.065(2) Uani 1 1 d . . .
H35 H 0.4824 -0.0912 0.3656 0.078 Uiso 1 1 calc R . .
O36 O 1.089(2) 0.2348(17) 0.1309(15) 0.437(18) Uiso 1 1 d D . .
C36 C 0.4796(5) -0.0269(5) 0.2982(4) 0.069(3) Uani 1 1 d . . .
H36 H 0.4937 -0.0567 0.2703 0.082 Uiso 1 1 calc R . .
O37 O 0.8584(11) 0.0420(9) 0.3606(9) 0.230(7) Uiso 1 1 d . . .
C37 C 0.2910(7) 0.1084(10) 0.1304(7) 0.156(7) Uani 1 1 d . . .
H37A H 0.2980 0.1523 0.1194 0.234 Uiso 1 1 calc R . .
H37B H 0.2490 0.1076 0.1613 0.234 Uiso 1 1 calc R . .
H37C H 0.2797 0.0889 0.0983 0.234 Uiso 1 1 calc R . .
O38 O 0.9354(16) 0.0066(13) 0.7681(11) 0.161(8) Uiso 0.50 1 d PD . .
C38 C 0.9463(4) 0.4498(3) 0.4745(3) 0.0397(17) Uani 1 1 d . . .
C39 C 0.9494(4) 0.4697(3) 0.4172(3) 0.0416(17) Uani 1 1 d . . .
H39 H 0.9080 0.4973 0.4047 0.050 Uiso 1 1 calc R . .
C40 C 1.0127(4) 0.4493(3) 0.3787(3) 0.0418(17) Uani 1 1 d . . .
C41 C 1.0754(4) 0.4083(3) 0.3951(3) 0.0411(17) Uani 1 1 d . . .
C42 C 1.0722(4) 0.3882(4) 0.4523(3) 0.0476(19) Uani 1 1 d . . .
H42 H 1.1138 0.3602 0.4641 0.057 Uiso 1 1 calc R . .
C43 C 1.0091(4) 0.4080(3) 0.4930(3) 0.0379(16) Uani 1 1 d . . .
C44 C 1.0134(4) 0.3864(3) 0.5526(3) 0.0420(18) Uani 1 1 d . . .
H44A H 0.9781 0.4166 0.5766 0.050 Uiso 1 1 calc R . .
H44B H 1.0650 0.3879 0.5601 0.050 Uiso 1 1 calc R . .
C45 C 0.9950(4) 0.3197(4) 0.5701(3) 0.0432(18) Uani 1 1 d . . .
C46 C 1.0561(4) 0.2697(4) 0.5624(3) 0.0464(19) Uani 1 1 d . . .
H46 H 1.1048 0.2785 0.5464 0.056 Uiso 1 1 calc R . .
C47 C 1.0451(4) 0.2072(4) 0.5781(4) 0.053(2) Uani 1 1 d . . .
C48 C 0.9728(5) 0.1918(4) 0.6006(4) 0.059(2) Uani 1 1 d . . .
B48 B 0.8485(18) 0.3938(15) 0.2120(13) 0.165(9) Uiso 1 1 d . . .
C49 C 0.9125(4) 0.2423(4) 0.6069(4) 0.055(2) Uani 1 1 d . . .
H49 H 0.8633 0.2333 0.6213 0.066 Uiso 1 1 calc R . .
C50 C 0.9225(4) 0.3050(3) 0.5927(3) 0.0411(17) Uani 1 1 d . . .
C51 C 0.8524(4) 0.3564(4) 0.6021(3) 0.0451(18) Uani 1 1 d . . .
H51A H 0.8177 0.3422 0.6349 0.054 Uiso 1 1 calc R . .
H51B H 0.8685 0.3954 0.6116 0.054 Uiso 1 1 calc R . .
C52 C 0.8098(4) 0.3723(3) 0.5539(3) 0.0464(19) Uani 1 1 d . . .
C53 C 0.7565(4) 0.3323(4) 0.5460(4) 0.0483(19) Uani 1 1 d . . .
H53 H 0.7495 0.2970 0.5719 0.058 Uiso 1 1 calc R . .
C54 C 0.7157(4) 0.3440(4) 0.5022(4) 0.051(2) Uani 1 1 d . . .
C55 C 0.7217(4) 0.3959(4) 0.4644(4) 0.056(2) Uani 1 1 d . . .
C56 C 0.7727(4) 0.4359(4) 0.4700(3) 0.0473(19) Uani 1 1 d . . .
H56 H 0.7780 0.4712 0.4438 0.057 Uiso 1 1 calc R . .
C57 C 0.8164(4) 0.4249(3) 0.5140(3) 0.0440(18) Uani 1 1 d . . .
C58 C 0.8730(4) 0.4706(4) 0.5143(3) 0.0442(18) Uani 1 1 d . . .
H58A H 0.8505 0.5140 0.5023 0.053 Uiso 1 1 calc R . .
H58B H 0.8845 0.4713 0.5529 0.053 Uiso 1 1 calc R . .
C59 C 1.0608(4) 0.5072(3) 0.2956(3) 0.0434(18) Uani 1 1 d . . .
C60 C 1.0628(4) 0.5148(4) 0.2345(3) 0.0464(19) Uani 1 1 d . . .
C61 C 1.0227(5) 0.4784(4) 0.2064(3) 0.050(2) Uani 1 1 d . . .
H61 H 0.9928 0.4496 0.2273 0.060 Uiso 1 1 calc R . .
C62 C 1.0280(5) 0.4858(4) 0.1484(3) 0.0490(19) Uani 1 1 d . . .
H62 H 1.0020 0.4613 0.1297 0.059 Uiso 1 1 calc R . .
C63 C 1.1081(5) 0.5628(4) 0.1438(4) 0.059(2) Uani 1 1 d . . .
H63 H 1.1370 0.5918 0.1219 0.070 Uiso 1 1 calc R . .
C64 C 1.1053(5) 0.5566(4) 0.2020(3) 0.056(2) Uani 1 1 d . . .
H64 H 1.1327 0.5812 0.2195 0.067 Uiso 1 1 calc R . .
C65 C 1.1931(5) 0.3415(5) 0.3686(4) 0.077(3) Uani 1 1 d . . .
H65A H 1.2168 0.3542 0.3986 0.116 Uiso 1 1 calc R . .
H65B H 1.2313 0.3330 0.3355 0.116 Uiso 1 1 calc R . .
H65C H 1.1711 0.3032 0.3815 0.116 Uiso 1 1 calc R . .
C66 C 1.1478(5) 0.1461(4) 0.6124(4) 0.064(2) Uani 1 1 d . . .
C67 C 0.8964(6) 0.1144(5) 0.6436(7) 0.109(5) Uani 1 1 d . . .
H68A H 0.8733 0.1472 0.6694 0.164 Uiso 1 1 calc R . .
H68B H 0.9035 0.0733 0.6648 0.164 Uiso 1 1 calc R . .
H68C H 0.8633 0.1129 0.6157 0.164 Uiso 1 1 calc R . .
C68 C 0.5951(5) 0.3099(4) 0.5191(4) 0.057(2) Uani 1 1 d . . .
C69 C 0.5566(4) 0.2562(4) 0.5098(4) 0.053(2) Uani 1 1 d . . .
C70 C 0.4803(5) 0.2597(4) 0.5320(4) 0.065(2) Uani 1 1 d . . .
H71 H 0.4541 0.2963 0.5500 0.078 Uiso 1 1 calc R . .
C71 C 0.4433(5) 0.2095(4) 0.5277(4) 0.060(2) Uani 1 1 d . . .
H72 H 0.3917 0.2110 0.5437 0.072 Uiso 1 1 calc R . .
C72 C 0.5546(4) 0.1552(4) 0.4781(4) 0.052(2) Uani 1 1 d . . .
H73 H 0.5801 0.1189 0.4595 0.063 Uiso 1 1 calc R . .
C73 C 0.5930(4) 0.2041(4) 0.4819(3) 0.0489(19) Uani 1 1 d . . .
H74 H 0.6444 0.2021 0.4654 0.059 Uiso 1 1 calc R . .
C74 C 0.6873(8) 0.4530(7) 0.3814(6) 0.121(5) Uani 1 1 d . . .
H75A H 0.6866 0.4921 0.3996 0.182 Uiso 1 1 calc R . .
H75B H 0.6474 0.4594 0.3577 0.182 Uiso 1 1 calc R . .
H75C H 0.7364 0.4420 0.3582 0.182 Uiso 1 1 calc R . .
C75 C 0.1703(6) 0.4535(6) -0.1154(5) 0.086(3) Uani 1 1 d . . .
H76 H 0.1396 0.4649 -0.1441 0.104 Uiso 1 1 calc R . .
C76 C 0.2364(6) 0.4112(6) -0.1242(6) 0.103(4) Uani 1 1 d . . .
H77 H 0.2512 0.3944 -0.1600 0.124 Uiso 1 1 calc R . .
C77 C 0.2789(6) 0.3935(5) -0.0862(4) 0.078(3) Uani 1 1 d . . .
C78 C 0.2610(7) 0.4184(6) -0.0368(5) 0.091(3) Uani 1 1 d . . .
H79 H 0.2940 0.4077 -0.0094 0.109 Uiso 1 1 calc R . .
C79 C 0.1936(5) 0.4606(6) -0.0244(4) 0.086(3) Uani 1 1 d . . .
H80 H 0.1790 0.4763 0.0118 0.103 Uiso 1 1 calc R . .
C80 C 1.3348(5) 0.0427(4) 0.6247(4) 0.065(2) Uani 1 1 d . . .
H85 H 1.3681 0.0312 0.6518 0.078 Uiso 1 1 calc R . .
C81 C 1.2654(5) 0.0840(4) 0.6383(4) 0.067(2) Uani 1 1 d . . .
H84 H 1.2514 0.1003 0.6744 0.080 Uiso 1 1 calc R . .
C82 C 1.2196(5) 0.0995(4) 0.5978(4) 0.056(2) Uani 1 1 d . . .
C83 C 1.2385(5) 0.0733(4) 0.5454(4) 0.059(2) Uani 1 1 d . . .
H82 H 1.2053 0.0828 0.5182 0.070 Uiso 1 1 calc R . .
C84 C 1.3082(4) 0.0325(4) 0.5338(4) 0.055(2) Uani 1 1 d . . .
H81 H 1.3227 0.0143 0.4986 0.066 Uiso 1 1 calc R . .
C85 C 0.6513(5) 0.7632(4) 0.6574(4) 0.063(2) Uani 1 1 d . . .
C86 C 0.6382(6) 0.7591(5) 0.6005(4) 0.075(3) Uani 1 1 d . . .
H87A H 0.5865 0.7799 0.5956 0.089 Uiso 1 1 calc R . .
H87B H 0.6440 0.7143 0.5916 0.089 Uiso 1 1 calc R . .
C87 C 0.6979(5) 0.7933(4) 0.5618(5) 0.073(3) Uani 1 1 d . . .
H88A H 0.7355 0.7625 0.5399 0.087 Uiso 1 1 calc R . .
H88B H 0.6734 0.8249 0.5353 0.087 Uiso 1 1 calc R . .
C88 C 0.7354(6) 0.8254(5) 0.6006(5) 0.083(3) Uani 1 1 d . . .
H89A H 0.7911 0.8146 0.5927 0.100 Uiso 1 1 calc R . .
H89B H 0.7212 0.8720 0.5967 0.100 Uiso 1 1 calc R . .
C89 C 0.7301(6) 0.8155(5) 0.7083(6) 0.095(4) Uani 1 1 d . . .
H90A H 0.7665 0.7804 0.7212 0.143 Uiso 1 1 calc R . .
H90B H 0.6866 0.8236 0.7378 0.143 Uiso 1 1 calc R . .
H90C H 0.7541 0.8535 0.6996 0.143 Uiso 1 1 calc R . .
C90 C 0.5920(5) 0.5918(4) 0.6247(4) 0.068(3) Uani 1 1 d . . .
C91 C 0.5220(8) 0.6030(6) 0.5972(7) 0.133(6) Uani 1 1 d . . .
H92A H 0.5187 0.6433 0.5738 0.160 Uiso 1 1 calc R . .
H92B H 0.4761 0.6040 0.6256 0.160 Uiso 1 1 calc R . .
C92 C 0.5320(9) 0.5458(8) 0.5606(8) 0.168(9) Uani 1 1 d . . .
H93A H 0.4983 0.5152 0.5777 0.202 Uiso 1 1 calc R . .
H93B H 0.5203 0.5599 0.5224 0.202 Uiso 1 1 calc R . .
C93 C 0.6154(7) 0.5156(5) 0.5584(5) 0.086(3) Uani 1 1 d . . .
H94A H 0.6204 0.4690 0.5645 0.103 Uiso 1 1 calc R . .
H94B H 0.6451 0.5264 0.5218 0.103 Uiso 1 1 calc R . .
C94 C 0.7146(6) 0.5210(6) 0.6199(5) 0.099(4) Uani 1 1 d . . .
H95A H 0.7102 0.4909 0.6529 0.149 Uiso 1 1 calc R . .
H95B H 0.7362 0.5570 0.6289 0.149 Uiso 1 1 calc R . .
H95C H 0.7475 0.5000 0.5886 0.149 Uiso 1 1 calc R . .
C95 C 0.4999(6) 0.7410(5) 0.8194(5) 0.083(3) Uani 1 1 d . . .
C96 C 0.5740(7) 0.7142(7) 0.8427(5) 0.104(4) Uani 1 1 d . . .
H10A H 0.6171 0.7329 0.8212 0.125 Uiso 1 1 calc R . .
H10B H 0.5853 0.6676 0.8414 0.125 Uiso 1 1 calc R . .
C97 C 0.5572(10) 0.7342(10) 0.9050(6) 0.142(6) Uani 1 1 d . . .
H4 H 0.5521 0.6967 0.9315 0.170 Uiso 1 1 calc R . .
H10F H 0.5989 0.7544 0.9136 0.170 Uiso 1 1 calc R . .
C98 C 0.4862(9) 0.7793(8) 0.9104(6) 0.122(5) Uani 1 1 d . . .
H1 H 0.4520 0.7688 0.9450 0.146 Uiso 1 1 calc R . .
H3 H 0.4959 0.8232 0.9111 0.146 Uiso 1 1 calc R . .
C99 C 0.3755(9) 0.8065(7) 0.8507(7) 0.140(6) Uani 1 1 d . . .
H10C H 0.3375 0.7973 0.8828 0.210 Uiso 1 1 calc R . .
H10D H 0.3630 0.7919 0.8166 0.210 Uiso 1 1 calc R . .
H10E H 0.3761 0.8522 0.8459 0.210 Uiso 1 1 calc R . .
C100 C 0.3976(6) 0.7541(7) 0.6724(5) 0.103(4) Uani 1 1 d . . .
O101 O 0.6739(18) 0.1275(15) 0.7123(13) 0.195(11) Uiso 0.50 1 d P . .
C101 C 0.3355(8) 0.7005(9) 0.6781(8) 0.147(6) Uani 1 1 d D . .
H10G H 0.3494 0.6703 0.6483 0.177 Uiso 1 1 calc R . .
H10H H 0.3309 0.6772 0.7154 0.177 Uiso 1 1 calc R . .
O102 O 1.1380(12) 0.7007(10) 0.1684(8) 0.127(6) Uiso 0.50 1 d P . .
C102 C 0.2653(14) 0.7467(10) 0.6703(13) 0.244(12) Uiso 1 1 d D . .
H10I H 0.2196 0.7299 0.6894 0.293 Uiso 1 1 calc R . .
H10J H 0.2613 0.7560 0.6300 0.293 Uiso 1 1 calc R . .
O103 O 0.7467(7) 0.2615(5) -0.1738(5) 0.146(4) Uiso 1 1 d . . .
C103 C 0.2760(7) 0.8062(7) 0.6975(6) 0.122(5) Uani 1 1 d D . .
H10K H 0.2487 0.8455 0.6811 0.146 Uiso 1 1 calc R . .
H10L H 0.2613 0.8033 0.7388 0.146 Uiso 1 1 calc R . .
C104 C 0.3827(16) 0.8593(9) 0.6837(10) 0.210(11) Uani 1 1 d D . .
H22 H 0.4347 0.8511 0.6919 0.315 Uiso 1 1 calc R . .
H23 H 0.3502 0.8834 0.7134 0.315 Uiso 1 1 calc R . .
H24 H 0.3811 0.8837 0.6476 0.315 Uiso 1 1 calc R . .
C105 C 0.9142(5) 0.6520(5) 0.2199(4) 0.074(3) Uani 1 1 d D . .
C106 C 0.9596(6) 0.7030(6) 0.2255(4) 0.085(3) Uani 1 1 d D . .
H25 H 0.9308 0.7455 0.2183 0.102 Uiso 1 1 calc R . .
H30 H 1.0077 0.6982 0.1993 0.102 Uiso 1 1 calc R . .
C107 C 0.9739(6) 0.6923(6) 0.2877(4) 0.081(3) Uani 1 1 d D . .
H31 H 1.0258 0.6701 0.2900 0.097 Uiso 1 1 calc R . .
H10M H 0.9668 0.7331 0.3053 0.097 Uiso 1 1 calc R . .
C108 C 0.9167(6) 0.6524(6) 0.3158(4) 0.083(3) Uani 1 1 d D . .
H10N H 0.9392 0.6186 0.3414 0.099 Uiso 1 1 calc R . .
H10O H 0.8732 0.6784 0.3373 0.099 Uiso 1 1 calc R . .
C109 C 0.8439(6) 0.5778(6) 0.2793(5) 0.083(3) Uani 1 1 d D . .
H10P H 0.8245 0.5731 0.2446 0.125 Uiso 1 1 calc R . .
H10Q H 0.8017 0.5908 0.3086 0.125 Uiso 1 1 calc R . .
H10R H 0.8722 0.5372 0.2915 0.125 Uiso 1 1 calc R . .
C110 C 0.7717(9) 0.8511(8) 0.0351(6) 0.049(4) Uiso 0.50 1 d PD . .
C111 C 0.804(2) 0.886(2) 0.0523(14) 0.172(14) Uiso 0.50 1 d PD . .
H11A H 0.7633 0.9167 0.0710 0.207 Uiso 0.50 1 calc PR . .
H11B H 0.8261 0.9087 0.0180 0.207 Uiso 0.50 1 calc PR . .
C112 C 0.8599(17) 0.8784(14) 0.0870(12) 0.114(8) Uiso 0.50 1 d PD . .
H11C H 0.9084 0.8894 0.0670 0.137 Uiso 0.50 1 calc PR . .
H11D H 0.8438 0.9022 0.1212 0.137 Uiso 0.50 1 calc PR . .
C113 C 0.8618(16) 0.8168(14) 0.0976(12) 0.113(8) Uiso 0.50 1 d PD . .
H11E H 0.8436 0.8066 0.1377 0.136 Uiso 0.50 1 calc PR . .
H11F H 0.9136 0.7938 0.0878 0.136 Uiso 0.50 1 calc PR . .
C114 C 0.800(3) 0.745(2) 0.0551(18) 0.204(18) Uiso 0.50 1 d PD . .
H11G H 0.7554 0.7351 0.0812 0.306 Uiso 0.50 1 calc PR . .
H11H H 0.8443 0.7148 0.0633 0.306 Uiso 0.50 1 calc PR . .
H11I H 0.7917 0.7412 0.0165 0.306 Uiso 0.50 1 calc PR . .
C115 C 0.5842(10) 0.7973(6) 0.2957(7) 0.121(5) Uani 1 1 d . . .
C116 C 0.6572(10) 0.7717(7) 0.3276(7) 0.134(6) Uani 1 1 d . . .
H6 H 0.6709 0.8038 0.3494 0.160 Uiso 1 1 calc R . .
H7 H 0.6536 0.7315 0.3505 0.160 Uiso 1 1 calc R . .
C117 C 0.7048(18) 0.7639(11) 0.2711(13) 0.264(18) Uani 1 1 d . . .
H8 H 0.7505 0.7817 0.2750 0.317 Uiso 1 1 calc R . .
H11J H 0.7212 0.7176 0.2708 0.317 Uiso 1 1 calc R . .
C118 C 0.6958(9) 0.7801(7) 0.2203(6) 0.124(5) Uani 1 1 d . . .
H11K H 0.7098 0.7449 0.1950 0.148 Uiso 1 1 calc R . .
H11L H 0.7193 0.8174 0.2042 0.148 Uiso 1 1 calc R . .
C119 C 0.5687(11) 0.8259(8) 0.1975(6) 0.149(7) Uani 1 1 d D . .
H11M H 0.5149 0.8368 0.2118 0.223 Uiso 1 1 calc R . .
H11N H 0.5752 0.7970 0.1673 0.223 Uiso 1 1 calc R . .
H11O H 0.5893 0.8645 0.1828 0.223 Uiso 1 1 calc R . .
C120 C 0.519(2) 0.5404(17) 0.2902(14) 0.248(12) Uiso 1 1 d . . .
C121 C 0.5821(7) 0.5549(6) 0.2604(5) 0.090(3) Uiso 1 1 d . . .
H12A H 0.5752 0.5650 0.2206 0.108 Uiso 1 1 calc R . .
H12B H 0.6230 0.5183 0.2622 0.108 Uiso 1 1 calc R . .
C122 C 0.6020(10) 0.6080(8) 0.2825(8) 0.140(5) Uiso 1 1 d . . .
H12C H 0.6385 0.6281 0.2546 0.168 Uiso 1 1 calc R . .
H12D H 0.6251 0.5948 0.3170 0.168 Uiso 1 1 calc R . .
C123 C 0.5309(15) 0.6526(13) 0.2954(11) 0.207(9) Uiso 1 1 d . . .
H12E H 0.5238 0.6851 0.2641 0.249 Uiso 1 1 calc R . .
H12F H 0.5298 0.6739 0.3302 0.249 Uiso 1 1 calc R . .
C124 C 0.3785(15) 0.6300(12) 0.3094(11) 0.208(9) Uiso 1 1 d . . .
H12G H 0.3634 0.6551 0.3423 0.312 Uiso 1 1 calc R . .
H12H H 0.3506 0.5941 0.3139 0.312 Uiso 1 1 calc R . .
H12I H 0.3673 0.6564 0.2757 0.312 Uiso 1 1 calc R . .
C125 C 0.2694(13) 0.4368(11) 0.1383(11) 0.168(7) Uiso 1 1 d . . .
C126 C 0.3232(15) 0.4822(12) 0.1558(11) 0.199(9) Uiso 1 1 d . . .
H10 H 0.3772 0.4641 0.1464 0.239 Uiso 1 1 calc R . .
H11 H 0.3143 0.5249 0.1367 0.239 Uiso 1 1 calc R . .
C127 C 0.3046(18) 0.4843(14) 0.2072(13) 0.234(11) Uiso 1 1 d . . .
H13 H 0.2696 0.5238 0.2158 0.281 Uiso 1 1 calc R . .
H12J H 0.3498 0.4837 0.2254 0.281 Uiso 1 1 calc R . .
C128 C 0.2623(11) 0.4213(8) 0.2315(8) 0.141(5) Uiso 1 1 d . . .
H12K H 0.2971 0.3862 0.2473 0.170 Uiso 1 1 calc R . .
H12L H 0.2167 0.4323 0.2594 0.170 Uiso 1 1 calc R . .
C129 C 0.1968(17) 0.3661(14) 0.1841(14) 0.267(14) Uiso 1 1 d D . .
H12M H 0.2087 0.3290 0.2097 0.401 Uiso 1 1 calc R . .
H12N H 0.2029 0.3528 0.1457 0.401 Uiso 1 1 calc R . .
H12O H 0.1446 0.3862 0.1951 0.401 Uiso 1 1 calc R . .
C130 C 1.0187(6) 0.2341(6) 0.3842(6) 0.094(4) Uani 1 1 d D . .
C131 C 0.9648(10) 0.2259(10) 0.4363(7) 0.143(6) Uani 1 1 d . . .
H13A H 0.9618 0.1805 0.4459 0.172 Uiso 1 1 calc R . .
H13B H 0.9807 0.2436 0.4681 0.172 Uiso 1 1 calc R . .
C132 C 0.8934(9) 0.2595(10) 0.4247(8) 0.155(7) Uani 1 1 d . . .
H13C H 0.8663 0.2822 0.4577 0.185 Uiso 1 1 calc R . .
H13D H 0.8617 0.2299 0.4153 0.185 Uiso 1 1 calc R . .
C133 C 0.9109(8) 0.3058(7) 0.3752(8) 0.130(6) Uani 1 1 d . . .
H13E H 0.8750 0.3082 0.3480 0.156 Uiso 1 1 calc R . .
H13F H 0.9105 0.3486 0.3874 0.156 Uiso 1 1 calc R . .
C134 C 1.0281(9) 0.3038(7) 0.2975(6) 0.123(5) Uani 1 1 d . . .
H13G H 1.0298 0.3486 0.3011 0.185 Uiso 1 1 calc R . .
H13H H 1.0007 0.2998 0.2666 0.185 Uiso 1 1 calc R . .
H13I H 1.0796 0.2809 0.2899 0.185 Uiso 1 1 calc R . .
C135 C 1.0361(16) 0.2151(10) 0.1642(11) 0.199(9) Uiso 1 1 d D . .
C136 C 0.9520(14) 0.2077(10) 0.1784(9) 0.186(8) Uiso 1 1 d D . .
H14 H 0.9359 0.1887 0.1473 0.223 Uiso 1 1 calc R . .
H15 H 0.9201 0.2493 0.1845 0.223 Uiso 1 1 calc R . .
C137 C 0.9446(15) 0.1623(11) 0.2343(10) 0.204(9) Uiso 1 1 d D . .
H17 H 0.9229 0.1251 0.2269 0.244 Uiso 1 1 calc R . .
H13J H 0.9088 0.1852 0.2638 0.244 Uiso 1 1 calc R . .
C138 C 1.029(2) 0.1361(19) 0.2596(18) 0.338(19) Uiso 1 1 d D . .
H13K H 1.0307 0.1505 0.2969 0.406 Uiso 1 1 calc R . .
H13L H 1.0466 0.0902 0.2575 0.406 Uiso 1 1 calc R . .
C139 C 1.1393(13) 0.1838(11) 0.2031(10) 0.207(9) Uiso 1 1 d D . .
H13M H 1.1444 0.2224 0.2200 0.311 Uiso 1 1 calc R . .
H13N H 1.1581 0.1872 0.1628 0.311 Uiso 1 1 calc R . .
H13O H 1.1686 0.1472 0.2209 0.311 Uiso 1 1 calc R . .
C140 C 0.8658(11) 0.0541(8) 0.4098(8) 0.134(5) Uiso 1 1 d . . .
C141 C 0.9238(13) 0.0396(11) 0.4470(10) 0.175(7) Uiso 1 1 d . . .
H14C H 0.9421 -0.0065 0.4478 0.210 Uiso 1 1 calc R . .
H14D H 0.9670 0.0611 0.4301 0.210 Uiso 1 1 calc R . .
C142 C 0.9043(16) 0.0551(13) 0.4977(12) 0.216(10) Uiso 1 1 d . . .
H14E H 0.9424 0.0778 0.5085 0.260 Uiso 1 1 calc R . .
H14F H 0.9011 0.0167 0.5233 0.260 Uiso 1 1 calc R . .
C143 C 0.8224(16) 0.1005(13) 0.5029(11) 0.215(10) Uiso 1 1 d . . .
H14G H 0.8251 0.1450 0.5089 0.258 Uiso 1 1 calc R . .
H14H H 0.7837 0.0840 0.5314 0.258 Uiso 1 1 calc R . .
C144 C 0.7418(6) 0.1046(5) 0.4220(5) 0.085(3) Uiso 1 1 d D . .
H14I H 0.7392 0.0802 0.3902 0.127 Uiso 1 1 calc R . .
H14J H 0.7320 0.1499 0.4109 0.127 Uiso 1 1 calc R . .
H14K H 0.7039 0.0944 0.4537 0.127 Uiso 1 1 calc R . .
C145 C 0.966(3) 0.050(2) 0.785(2) 0.184(16) Uiso 0.50 1 d PD . .
C146 C 1.0518(17) 0.0651(15) 0.7622(13) 0.116(9) Uiso 0.50 1 d P . .
H18 H 1.0882 0.0269 0.7703 0.140 Uiso 0.50 1 calc PR . .
H20 H 1.0573 0.0733 0.7209 0.140 Uiso 0.50 1 calc PR . .
C147 C 1.0691(19) 0.1103(16) 0.7826(15) 0.131(10) Uiso 0.50 1 d P . .
H21 H 1.0938 0.1395 0.7542 0.158 Uiso 0.50 1 calc PR . .
H14L H 1.0996 0.0975 0.8134 0.158 Uiso 0.50 1 calc PR . .
C148 C 0.9818(18) 0.1369(15) 0.8046(14) 0.123(9) Uiso 0.50 1 d P . .
H14M H 0.9786 0.1485 0.8437 0.148 Uiso 0.50 1 calc PR . .
H14N H 0.9678 0.1766 0.7818 0.148 Uiso 0.50 1 calc PR . .
C149 C 0.8539(15) 0.1214(13) 0.8208(11) 0.102(7) Uiso 0.50 1 d P . .
H14O H 0.8411 0.1655 0.8310 0.152 Uiso 0.50 1 calc PR . .
H14P H 0.8378 0.0933 0.8532 0.152 Uiso 0.50 1 calc PR . .
H14Q H 0.8283 0.1158 0.7894 0.152 Uiso 0.50 1 calc PR . .
F1A F 0.2200(10) 0.4030(8) 0.5809(7) 0.114(4) Uiso 0.50 1 d P B 1
F2A F 0.2543(9) 0.3712(8) 0.4927(7) 0.116(4) Uiso 0.50 1 d P B 1
F3A F 0.2679(9) 0.2948(10) 0.5646(9) 0.112(5) Uiso 0.50 1 d P B 1
F4A F 0.346(3) 0.372(2) 0.5434(17) 0.290(16) Uiso 0.50 1 d P B 1
F1B F 0.2032(7) 0.3969(6) 0.5625(5) 0.072(3) Uiso 0.50 1 d P B 2
F2B F 0.2931(9) 0.3604(8) 0.4890(7) 0.111(4) Uiso 0.50 1 d P B 2
F3B F 0.2439(8) 0.2920(8) 0.5642(8) 0.092(4) Uiso 0.50 1 d P B 2
F4B F 0.3270(7) 0.3656(5) 0.5693(4) 0.072(3) Uiso 0.50 1 d P B 2

loop_
_atom_site_aniso_label
_atom_site_aniso_U_11
_atom_site_aniso_U_22
_atom_site_aniso_U_33
_atom_site_aniso_U_23
_atom_site_aniso_U_13
_atom_site_aniso_U_12
Cu1 0.0322(6) 0.0505(8) 0.0650(9) -0.0251(7) -0.0113(6) 0.0024(6)
O1 0.070(4) 0.101(5) 0.091(5) -0.025(4) -0.020(4) 0.021(4)
N1 0.066(5) 0.047(4) 0.054(4) -0.007(3) -0.012(4) -0.007(3)
C1 0.052(5) 0.079(7) 0.067(6) -0.032(5) -0.004(4) -0.007(5)
Cu2 0.0529(8) 0.0505(8) 0.0454(8) -0.0138(6) -0.0077(6) -0.0039(6)
O2 0.077(6) 0.112(7) 0.199(10) 0.017(7) -0.033(6) 0.003(5)
N2 0.038(3) 0.060(4) 0.064(5) -0.024(4) -0.011(3) 0.004(3)
C2 0.051(5) 0.096(8) 0.080(7) -0.028(6) -0.025(5) 0.001(5)
Cu3 0.0455(6) 0.0666(7) 0.0786(8) -0.0400(6) -0.0126(5) 0.0089(5)
O3 0.062(4) 0.077(5) 0.116(6) -0.035(4) 0.008(4) -0.019(3)
N3 0.064(4) 0.055(4) 0.037(4) -0.019(3) -0.013(3) 0.002(3)
C3 0.052(6) 0.100(8) 0.084(7) -0.023(6) -0.011(5) -0.005(5)
O4 0.081(5) 0.092(5) 0.116(6) -0.023(5) -0.022(5) -0.021(4)
N4 0.038(3) 0.048(4) 0.072(5) -0.019(3) -0.017(3) -0.004(3)
C4 0.057(6) 0.082(8) 0.152(12) -0.013(7) -0.026(7) 0.008(6)
O5 0.070(4) 0.074(4) 0.077(5) -0.031(3) -0.011(3) -0.002(3)
N5 0.042(4) 0.079(5) 0.063(5) -0.012(4) -0.015(3) -0.005(3)
C5 0.063(7) 0.106(10) 0.144(12) -0.017(8) -0.004(7) -0.008(6)
O6 0.057(4) 0.144(7) 0.080(5) -0.023(4) -0.010(4) -0.003(4)
N6 0.032(3) 0.044(4) 0.070(4) -0.016(3) -0.006(3) 0.004(3)
C6 0.059(6) 0.079(7) 0.088(7) -0.016(6) -0.011(5) -0.007(5)
O7 0.092(6) 0.162(8) 0.127(7) -0.063(6) -0.050(5) 0.045(6)
N7 0.057(4) 0.066(5) 0.110(7) -0.029(4) -0.033(4) 0.010(4)
C7 0.051(5) 0.089(7) 0.084(7) -0.018(6) -0.001(5) 0.001(5)
O8 0.086(5) 0.121(6) 0.116(6) -0.066(5) 0.017(5) -0.031(5)
N8 0.066(5) 0.066(5) 0.070(5) -0.029(4) 0.003(4) 0.009(4)
C8 0.047(5) 0.079(7) 0.084(7) -0.035(6) 0.000(5) 0.007(5)
O9 0.104(6) 0.078(5) 0.099(6) -0.031(4) -0.026(5) 0.005(4)
N9 0.097(7) 0.101(7) 0.084(6) -0.057(5) -0.001(5) 0.003(5)
C9 0.055(5) 0.061(6) 0.092(7) -0.019(5) 0.004(5) -0.004(5)
O10 0.060(4) 0.054(4) 0.091(5) -0.019(3) -0.010(3) -0.002(3)
N10 0.125(11) 0.39(2) 0.111(9) 0.022(12) 0.012(8) 0.184(14)
C10 0.051(5) 0.082(7) 0.131(10) -0.061(7) 0.008(6) -0.003(5)
O11 0.045(3) 0.056(3) 0.068(4) -0.018(3) -0.016(3) -0.005(3)
N11 0.073(5) 0.097(6) 0.040(4) -0.022(4) -0.019(4) 0.014(4)
C11 0.058(5) 0.053(6) 0.081(7) -0.021(5) -0.012(5) 0.005(4)
O12 0.043(3) 0.057(3) 0.048(3) -0.008(3) -0.016(2) -0.002(2)
C12 0.048(5) 0.073(6) 0.071(6) -0.017(5) -0.002(4) -0.006(4)
O13 0.047(3) 0.063(4) 0.050(3) -0.015(3) -0.002(3) 0.015(3)
N13 0.154(11) 0.106(8) 0.139(10) -0.057(7) 0.003(8) -0.028(8)
C13 0.041(4) 0.057(5) 0.079(6) -0.027(5) 0.003(4) 0.001(4)
O14 0.041(3) 0.063(4) 0.081(4) -0.017(3) -0.018(3) 0.016(3)
C14 0.057(5) 0.069(6) 0.073(6) -0.028(5) -0.010(5) 0.002(4)
O15 0.054(4) 0.047(4) 0.134(6) -0.005(4) -0.019(4) 0.002(3)
C15 0.055(5) 0.079(6) 0.058(6) -0.023(5) -0.011(4) -0.016(4)
O16 0.032(3) 0.055(3) 0.106(5) -0.028(3) -0.011(3) -0.004(2)
N16 0.078(6) 0.096(6) 0.097(6) -0.038(5) -0.030(5) -0.011(5)
C16 0.058(5) 0.066(6) 0.082(7) -0.017(5) -0.011(5) -0.007(4)
O17 0.055(4) 0.079(4) 0.088(5) -0.005(3) -0.036(3) -0.008(3)
C17 0.070(6) 0.085(7) 0.058(6) -0.017(5) -0.011(5) -0.005(5)
O18 0.060(3) 0.067(4) 0.048(3) -0.015(3) -0.011(3) -0.018(3)
C18 0.048(5) 0.100(8) 0.088(7) -0.041(6) 0.001(5) -0.017(5)
O19 0.083(5) 0.106(5) 0.071(4) -0.035(4) -0.025(4) 0.056(4)
C19 0.060(6) 0.077(6) 0.072(6) -0.023(5) -0.013(5) -0.006(5)
O20 0.047(3) 0.079(5) 0.151(7) -0.065(5) -0.008(4) -0.011(3)
C20 0.064(6) 0.068(6) 0.065(6) -0.027(5) -0.012(5) -0.013(5)
O21 0.080(4) 0.069(4) 0.039(3) -0.006(3) -0.012(3) -0.011(3)
C21 0.053(5) 0.085(7) 0.075(7) -0.028(5) -0.015(5) -0.008(5)
O22 0.040(3) 0.050(3) 0.092(4) -0.017(3) -0.018(3) -0.003(3)
C22 0.083(7) 0.155(11) 0.054(6) -0.055(7) -0.008(6) 0.006(7)
O23 0.051(3) 0.068(4) 0.049(3) -0.012(3) -0.006(3) -0.001(3)
C23 0.137(15) 0.098(11) 0.27(2) 0.056(13) -0.016(15) -0.011(10)
O24 0.033(3) 0.047(3) 0.072(4) -0.015(3) -0.008(2) 0.009(2)
C24 0.062(6) 0.069(6) 0.078(7) -0.016(5) -0.011(5) -0.006(5)
O25 0.048(3) 0.068(4) 0.092(4) -0.044(3) -0.024(3) 0.007(3)
C25 0.063(5) 0.064(6) 0.058(6) -0.020(4) -0.002(4) -0.009(4)
O26 0.045(3) 0.065(4) 0.077(4) -0.030(3) -0.011(3) 0.006(3)
C26 0.129(10) 0.070(7) 0.072(7) -0.031(5) -0.029(7) -0.019(6)
O27 0.060(4) 0.080(4) 0.075(4) -0.045(3) -0.015(3) 0.011(3)
C27 0.090(7) 0.070(6) 0.071(7) -0.015(5) -0.008(6) -0.018(5)
O28 0.052(3) 0.095(5) 0.081(4) -0.037(4) -0.021(3) 0.011(3)
C28 0.082(7) 0.058(6) 0.072(6) -0.020(5) -0.017(5) 0.000(5)
O29 0.074(5) 0.110(6) 0.126(6) -0.071(5) 0.014(4) -0.014(4)
C29 0.074(6) 0.058(6) 0.073(7) -0.010(5) -0.002(5) -0.001(5)
O30 0.119(6) 0.136(7) 0.051(4) -0.021(4) -0.023(4) -0.025(5)
C30 0.124(11) 0.108(10) 0.162(14) 0.003(9) -0.083(11) -0.029(9)
C31 0.057(6) 0.044(5) 0.135(10) -0.031(6) -0.026(6) 0.008(4)
O32 0.120(7) 0.082(5) 0.156(8) -0.045(5) -0.035(6) 0.009(5)
C32 0.049(5) 0.062(6) 0.081(7) -0.015(5) -0.023(5) 0.004(4)
C33 0.054(5) 0.070(6) 0.075(7) -0.026(5) -0.017(5) 0.022(4)
C34 0.066(6) 0.061(6) 0.078(7) -0.019(5) -0.025(5) 0.011(5)
O35 0.086(6) 0.162(9) 0.189(10) 0.009(8) -0.022(7) 0.009(6)
C35 0.048(5) 0.072(6) 0.076(7) -0.030(5) -0.013(4) 0.007(4)
C36 0.056(5) 0.075(6) 0.076(7) -0.041(5) -0.005(5) 0.000(5)
C37 0.057(7) 0.26(2) 0.129(12) -0.053(13) 0.003(8) 0.027(10)
C38 0.032(4) 0.039(4) 0.052(5) -0.017(3) -0.012(3) -0.004(3)
C39 0.035(4) 0.039(4) 0.055(5) -0.015(3) -0.016(3) -0.002(3)
C40 0.038(4) 0.050(4) 0.042(4) -0.012(3) -0.015(3) -0.005(3)
C41 0.037(4) 0.047(4) 0.039(4) -0.010(3) -0.008(3) 0.002(3)
C42 0.036(4) 0.049(5) 0.059(5) -0.021(4) -0.008(3) 0.002(3)
C43 0.029(3) 0.041(4) 0.046(4) -0.014(3) -0.006(3) -0.006(3)
C44 0.031(3) 0.046(4) 0.052(5) -0.021(4) -0.017(3) 0.005(3)
C45 0.034(4) 0.059(5) 0.039(4) -0.014(3) -0.011(3) -0.002(3)
C46 0.031(4) 0.063(5) 0.044(4) -0.016(4) -0.010(3) 0.007(3)
C47 0.041(4) 0.050(5) 0.067(5) -0.019(4) -0.018(4) 0.010(4)
C48 0.049(5) 0.054(5) 0.072(6) -0.007(4) -0.013(4) 0.005(4)
C49 0.030(4) 0.048(5) 0.086(6) -0.013(4) -0.014(4) 0.001(3)
C50 0.034(4) 0.047(4) 0.044(4) -0.010(3) -0.012(3) 0.000(3)
C51 0.040(4) 0.043(4) 0.053(5) -0.011(3) -0.006(3) -0.004(3)
C52 0.034(4) 0.036(4) 0.069(5) -0.020(4) -0.007(4) 0.005(3)
C53 0.032(4) 0.041(4) 0.072(5) -0.014(4) -0.011(4) 0.003(3)
C54 0.025(3) 0.045(5) 0.086(6) -0.032(4) -0.006(4) -0.005(3)
C55 0.033(4) 0.057(5) 0.079(6) -0.022(5) -0.018(4) 0.003(4)
C56 0.034(4) 0.045(4) 0.062(5) -0.016(4) -0.012(4) 0.006(3)
C57 0.026(3) 0.044(4) 0.061(5) -0.018(4) -0.006(3) 0.004(3)
C58 0.034(4) 0.044(4) 0.053(5) -0.015(3) -0.005(3) 0.004(3)
C59 0.046(4) 0.042(4) 0.043(4) -0.012(3) -0.015(3) 0.004(3)
C60 0.044(4) 0.046(4) 0.049(5) -0.019(4) -0.011(4) 0.006(3)
C61 0.052(5) 0.052(5) 0.051(5) -0.017(4) -0.020(4) 0.000(4)
C62 0.061(5) 0.046(5) 0.044(5) -0.012(4) -0.019(4) -0.004(4)
C63 0.061(5) 0.065(6) 0.050(5) -0.009(4) -0.003(4) -0.011(4)
C64 0.064(5) 0.058(5) 0.048(5) -0.014(4) -0.016(4) -0.006(4)
C65 0.060(6) 0.089(7) 0.062(6) 0.001(5) -0.001(4) 0.037(5)
C66 0.051(5) 0.064(6) 0.067(6) -0.003(5) -0.005(4) 0.014(4)
C67 0.065(7) 0.064(7) 0.193(14) 0.021(8) -0.012(8) -0.017(5)
C68 0.046(5) 0.048(5) 0.081(6) -0.020(4) -0.024(4) 0.000(4)
C69 0.038(4) 0.060(5) 0.067(5) -0.016(4) -0.022(4) -0.002(4)
C70 0.045(5) 0.068(6) 0.086(7) -0.041(5) -0.014(4) -0.001(4)
C71 0.042(4) 0.059(5) 0.083(6) -0.027(4) -0.012(4) -0.001(4)
C72 0.042(4) 0.050(5) 0.066(5) -0.025(4) -0.013(4) 0.003(4)
C73 0.040(4) 0.048(5) 0.061(5) -0.012(4) -0.013(4) -0.005(3)
C74 0.102(9) 0.131(11) 0.154(12) 0.035(9) -0.093(9) -0.041(8)
C75 0.071(6) 0.111(8) 0.078(7) -0.051(6) -0.015(5) 0.014(6)
C76 0.070(7) 0.132(10) 0.109(9) -0.060(8) -0.027(7) 0.021(7)
C77 0.084(7) 0.092(7) 0.060(6) -0.026(5) -0.019(5) -0.001(6)
C78 0.087(8) 0.122(9) 0.071(7) -0.018(6) -0.041(6) -0.005(7)
C79 0.052(5) 0.141(10) 0.060(6) -0.025(6) -0.014(5) 0.013(6)
C80 0.057(5) 0.063(6) 0.070(6) -0.015(4) -0.022(4) 0.019(4)
C81 0.052(5) 0.071(6) 0.074(6) -0.024(5) -0.015(5) 0.014(4)
C82 0.046(4) 0.058(5) 0.057(5) -0.015(4) -0.005(4) 0.015(4)
C83 0.044(4) 0.059(5) 0.074(6) -0.011(4) -0.015(4) -0.001(4)
C84 0.040(4) 0.060(5) 0.063(5) -0.014(4) -0.004(4) -0.001(4)
C85 0.040(4) 0.056(5) 0.091(7) -0.014(5) -0.016(4) 0.010(4)
C86 0.065(6) 0.076(6) 0.082(7) -0.025(5) -0.024(5) 0.015(5)
C87 0.056(5) 0.059(6) 0.096(7) -0.012(5) -0.011(5) 0.013(4)
C88 0.054(6) 0.069(6) 0.125(9) -0.005(6) -0.022(6) 0.004(5)
C89 0.073(7) 0.081(7) 0.147(11) -0.027(7) -0.050(7) -0.015(6)
C90 0.064(6) 0.059(5) 0.080(6) -0.038(5) -0.007(5) 0.005(4)
C91 0.131(11) 0.108(9) 0.175(14) -0.104(10) -0.088(11) 0.053(8)
C92 0.130(12) 0.171(14) 0.224(18) -0.157(14) -0.094(13) 0.059(11)
C93 0.100(8) 0.064(6) 0.095(8) -0.044(6) -0.010(6) 0.002(6)
C94 0.081(7) 0.112(9) 0.095(8) -0.059(7) -0.004(6) 0.030(7)
C95 0.067(6) 0.073(7) 0.114(9) -0.053(6) -0.015(6) 0.004(5)
C96 0.084(8) 0.140(11) 0.093(8) -0.051(8) -0.024(7) 0.000(7)
C97 0.144(14) 0.207(18) 0.086(10) -0.031(10) -0.025(9) -0.044(13)
C98 0.136(12) 0.139(12) 0.097(9) -0.058(9) 0.007(9) -0.037(10)
C99 0.124(12) 0.125(11) 0.148(13) -0.070(10) 0.031(10) 0.029(9)
C100 0.063(7) 0.148(11) 0.087(8) -0.003(7) -0.026(6) 0.023(7)
C101 0.086(10) 0.205(18) 0.134(13) 0.004(12) -0.020(9) 0.021(11)
C103 0.068(7) 0.151(12) 0.121(10) 0.005(9) -0.008(7) 0.044(8)
C104 0.35(3) 0.105(12) 0.21(2) -0.056(13) -0.11(2) -0.046(16)
C105 0.067(6) 0.086(7) 0.069(6) -0.030(5) -0.019(5) 0.010(5)
C106 0.075(7) 0.111(9) 0.069(7) -0.028(6) -0.019(5) 0.002(6)
C107 0.078(7) 0.111(8) 0.060(6) -0.035(6) -0.027(5) 0.000(6)
C108 0.059(6) 0.124(9) 0.062(6) -0.034(6) -0.023(5) 0.022(6)
C109 0.074(7) 0.106(8) 0.075(7) -0.023(6) -0.021(5) -0.009(6)
C115 0.144(12) 0.064(7) 0.165(13) -0.057(8) -0.057(10) 0.013(7)
C116 0.177(15) 0.119(11) 0.141(13) -0.005(9) -0.088(12) -0.066(11)
C117 0.33(4) 0.156(19) 0.30(3) -0.16(2) 0.13(3) -0.12(2)
C118 0.158(14) 0.114(11) 0.088(9) -0.029(8) -0.002(9) 0.006(10)
C119 0.197(17) 0.165(14) 0.079(9) -0.039(9) -0.050(10) 0.033(13)
C130 0.058(6) 0.115(9) 0.112(9) -0.025(7) -0.032(6) 0.008(6)
C131 0.134(14) 0.186(17) 0.126(13) -0.032(11) -0.029(11) -0.050(12)
C132 0.096(11) 0.194(18) 0.152(15) -0.056(13) 0.029(10) 0.018(12)
C133 0.084(9) 0.095(10) 0.219(18) -0.057(10) -0.039(11) 0.006(7)
C134 0.124(11) 0.125(11) 0.128(11) -0.040(9) -0.051(9) 0.007(9)

loop_
_atom_type_symbol
_atom_type_description
_atom_type_scat_dispersion_real
_atom_type_scat_dispersion_imag
_atom_type_scat_source
C C 0.0033 0.0016 'International Tables Vol C Tables 4.2.6.8 and 6.1.1.4'
H H 0.0000 0.0000 'International Tables Vol C Tables 4.2.6.8 and 6.1.1.4'
B B 0.0013 0.0007 'International Tables Vol C Tables 4.2.6.8 and 6.1.1.4'
N N 0.0061 0.0033 'International Tables Vol C Tables 4.2.6.8 and 6.1.1.4'
O O 0.0106 0.0060 'International Tables Vol C Tables 4.2.6.8 and 6.1.1.4'
F F 0.0171 0.0103 'International Tables Vol C Tables 4.2.6.8 and 6.1.1.4'
Cu Cu 0.3201 1.2651 'International Tables Vol C Tables 4.2.6.8 and 6.1.1.4'

loop_
_geom_angle_atom_site_label_1
_geom_angle_atom_site_label_2
_geom_angle_atom_site_label_3
_geom_angle
_geom_angle_site_symmetry_1
_geom_angle_site_symmetry_3
O11 Cu1 O11 179.997(2) 2_656 .
O11 Cu1 O24 87.7(2) 2_656 2_756
O11 Cu1 O24 92.3(2) . 2_756
O11 Cu1 O24 92.3(2) 2_656 1_455
O11 Cu1 O24 87.7(2) . 1_455
O24 Cu1 O24 179.998(2) 2_756 1_455
O11 Cu1 O22 94.9(2) 2_656 2_656
O11 Cu1 O22 85.1(2) . 2_656
O24 Cu1 O22 90.5(2) 2_756 2_656
O24 Cu1 O22 89.5(2) 1_455 2_656
O11 Cu1 O22 85.1(2) 2_656 .
O11 Cu1 O22 94.9(2) . .
O24 Cu1 O22 89.5(2) 2_756 .
O24 Cu1 O22 90.5(2) 1_455 .
O22 Cu1 O22 180.0 2_656 .
C22 O1 C3 113.4(8) . .
C28 N1 O10 118.3(7) . .
C28 N1 C27 125.8(8) . .
O10 N1 C27 115.8(8) . .
C6 C1 C2 117.0(9) . .
C6 C1 C21 124.0(9) . .
C2 C1 C21 119.0(9) . .
F1B B1 F2A 88.4(10) . .
F1B B1 F3A 118.2(12) . .
F2A B1 F3A 115.9(14) . .
F1B B1 F4B 114.0(10) . .
F2A B1 F4B 126.4(11) . .
F3A B1 F4B 96.0(10) . .
F1B B1 F2B 115.3(11) . .
F2A B1 F2B 29.4(8) . .
F3A B1 F2B 108.8(13) . .
F4B B1 F2B 101.8(11) . .
F1B B1 F1A 25.5(7) . .
F2A B1 F1A 109.0(12) . .
F3A B1 F1A 118.2(13) . .
F4B B1 F1A 89.2(10) . .
F2B B1 F1A 130.2(12) . .
F1B B1 F3B 104.2(10) . .
F2A B1 F3B 108.2(12) . .
F3A B1 F3B 17.0(10) . .
F4B B1 F3B 111.7(10) . .
F2B B1 F3B 110.1(12) . .
F1A B1 F3B 110.3(12) . .
F1B B1 F4A 123.9(19) . .
F2A B1 F4A 100.6(18) . .
F3A B1 F4A 106.9(19) . .
F4B B1 F4A 26.2(16) . .
F2B B1 F4A 75.8(17) . .
F1A B1 F4A 103.9(19) . .
F3B B1 F4A 123.9(19) . .
O10 Cu2 O10 179.998(1) . 2_765
O10 Cu2 O23 93.1(3) . 1_655
O10 Cu2 O23 86.9(3) 2_765 1_655
O10 Cu2 O23 86.9(3) . 2_665
O10 Cu2 O23 93.1(3) 2_765 2_665
O23 Cu2 O23 179.998(2) 1_655 2_665
O10 Cu2 O21 89.2(2) . .
O10 Cu2 O21 90.8(2) 2_765 .
O23 Cu2 O21 83.1(2) 1_655 .
O23 Cu2 O21 96.9(2) 2_665 .
O10 Cu2 O21 90.8(2) . 2_765
O10 Cu2 O21 89.2(2) 2_765 2_765
O23 Cu2 O21 96.9(2) 1_655 2_765
O23 Cu2 O21 83.1(2) 2_665 2_765
O21 Cu2 O21 179.999(2) . 2_765
C4 O2 C23 118.7(11) . .
O11 N2 C35 120.7(7) . .
O11 N2 C34 120.2(7) . .
C35 N2 C34 119.1(8) . .
C3 C2 C1 122.0(10) . .
O26 Cu3 O27 169.2(3) . .
O26 Cu3 O29 88.8(3) . .
O27 Cu3 O29 87.1(3) . .
O26 Cu3 O25 90.3(2) . .
O27 Cu3 O25 89.6(3) . .
O29 Cu3 O25 157.3(3) . .
O26 Cu3 O28 102.1(2) . .
O27 Cu3 O28 88.5(2) . .
O29 Cu3 O28 103.9(3) . .
O25 Cu3 O28 98.5(3) . .
C24 O3 C10 119.1(7) . .
O21 N3 C62 120.7(6) . .
O21 N3 C63 118.4(7) . .
C62 N3 C63 121.0(7) . .
C4 C3 C2 120.8(10) . .
C4 C3 O1 120.6(11) . .
C2 C3 O1 118.6(9) . .
F9 B3 F10 103.8(11) . .
F9 B3 F11 112.2(11) . .
F10 B3 F11 107.2(12) . .
F9 B3 F12 110.5(11) . .
F10 B3 F12 112.1(11) . .
F11 B3 F12 110.8(11) . .
C11 O4 C30 117.2(8) . .
O22 N4 C71 119.1(7) . .
O22 N4 C72 120.7(6) . .
C71 N4 C72 120.2(7) . .
C3 C4 C5 120.1(12) . .
C3 C4 O2 117.1(10) . .
C5 C4 O2 122.8(12) . .
C31 O5 C17 113.7(8) . .
C79 N5 C75 119.7(8) . .
C79 N5 O23 123.8(7) . .
C75 N5 O23 116.5(7) . .
C6 C5 C4 119.9(12) . .
C18 O6 C37 118.6(10) . .
C80 N6 C84 123.5(7) . .
C80 N6 O24 116.5(6) . .
C84 N6 O24 120.0(6) . .
C5 C6 C1 120.1(10) . .
C5 C6 C7 116.4(10) . .
C1 C6 C7 123.5(10) . .
C85 N7 C89 125.7(10) . .
C85 N7 C88 112.9(8) . .
C89 N7 C88 121.3(9) . .
C6 C7 C8 115.0(8) . .
C90 N8 C94 125.5(8) . .
C90 N8 C93 113.7(8) . .
C94 N8 C93 120.6(7) . .
C9 C8 C13 119.5(9) . .
C9 C8 C7 118.4(10) . .
C13 C8 C7 122.1(9) . .
C95 N9 C98 118.5(10) . .
C95 N9 C99 118.1(10) . .
C98 N9 C99 122.6(10) . .
C8 C9 C10 120.2(10) . .
N1 O10 Cu2 113.8(5) . .
C100 N10 C104 122.6(18) . .
C100 N10 C103 125.5(19) . .
C104 N10 C103 111.5(17) . .
C11 C10 C9 121.8(10) . .
C11 C10 O3 120.6(10) . .
C9 C10 O3 117.5(11) . .
N2 O11 Cu1 118.0(5) . .
C105 N11 C108 116.3(9) . .
C105 N11 C109 123.1(8) . .
C108 N11 C109 120.2(8) . .
C12 C11 O4 126.3(9) . .
C12 C11 C10 118.6(9) . .
O4 C11 C10 115.1(9) . .
C59 O12 C40 118.1(5) . .
C114 N12 C110 121(3) . .
C114 N12 C113 124(3) . .
C110 N12 C113 115(2) . .
C114 N12 C111 161(3) . .
C110 N12 C111 40.1(16) . .
C113 N12 C111 75(2) . .
C11 C12 C13 122.6(9) . .
C41 O13 C65 116.6(6) . .
C115 N13 C119 126.9(14) . .
C115 N13 C118 119.5(14) . .
C119 N13 C118 110.4(13) . .
C8 C13 C12 117.2(8) . .
C8 C13 C14 124.4(9) . .
C12 C13 C14 118.3(9) . .
C66 O14 C47 113.8(6) . .
C124 N14 C120 137(3) . .
C124 N14 C123 123(2) . .
C120 N14 C123 99(2) . .
C13 C14 C15 114.5(7) . .
C48 O15 C67 116.1(7) . .
C128 N15 C125 127(2) . .
C128 N15 C129 120(2) . .
C125 N15 C129 113(2) . .
C20 C15 C16 118.7(8) . .
C20 C15 C14 125.2(8) . .
C16 C15 C14 116.1(8) . .
C68 O16 C54 117.2(6) . .
C130 N16 C133 113.3(12) . .
C130 N16 C134 125.3(11) . .
C133 N16 C134 120.6(11) . .
C17 C16 C15 119.8(9) . .
C74 O17 C55 116.3(7) . .
C135 N17 C139 100(2) . .
C135 N17 C138 139(3) . .
C139 N17 C138 121(3) . .
C18 C17 C16 120.9(9) . .
C18 C17 O5 120.7(9) . .
C16 C17 O5 118.2(8) . .
C140 N18 C144 122.4(19) . .
C140 N18 C143 116.8(18) . .
C144 N18 C143 118.5(18) . .
C17 C18 O6 115.7(10) . .
C17 C18 C19 119.3(9) . .
O6 C18 C19 124.9(9) . .
C148 N19 C145 112(3) . .
C148 N19 C149 128(3) . .
C145 N19 C149 120(3) . .
C20 C19 C18 120.4(9) . .
C19 C20 C15 120.8(9) . .
C19 C20 C21 117.0(8) . .
C15 C20 C21 122.2(8) . .
N3 O21 Cu2 131.6(5) . .
C1 C21 C20 114.7(7) . .
N4 O22 Cu1 123.2(4) . .
O7 C22 O1 127.1(11) . .
O7 C22 C77 121.4(10) . .
O1 C22 C77 111.4(8) . .
N5 O23 Cu2 119.5(5) . 1_455
N6 O24 Cu1 121.4(4) . 1_655
O8 C24 O3 123.4(9) . .
O8 C24 C25 125.8(9) . .
O3 C24 C25 110.7(8) . .
C85 O25 Cu3 129.5(6) . .
C26 C25 C29 121.6(9) . .
C26 C25 C24 117.0(8) . .
C29 C25 C24 121.4(9) . .
C90 O26 Cu3 131.3(5) . .
C25 C26 C27 119.8(9) . .
C95 O27 Cu3 129.5(6) . .
N1 C27 C26 115.7(10) . .
C100 O28 Cu3 123.2(7) . .
N1 C28 C29 116.7(9) . .
C25 C29 C28 120.4(10) . .
O9 C31 O5 125.8(11) . .
O9 C31 C32 123.0(9) . .
O5 C31 C32 111.2(8) . .
C33 C32 C36 118.8(9) . .
C33 C32 C31 118.4(9) . .
C36 C32 C31 122.8(8) . .
C34 C33 C32 121.2(9) . .
C33 C34 N2 120.6(8) . .
N2 C35 C36 120.9(9) . .
C32 C36 C35 119.5(8) . .
C39 C38 C43 119.1(6) . .
C39 C38 C58 118.2(6) . .
C43 C38 C58 122.6(7) . .
C40 C39 C38 120.7(6) . .
C39 C40 C41 121.9(7) . .
C39 C40 O12 118.3(6) . .
C41 C40 O12 119.7(6) . .
O13 C41 C42 126.0(6) . .
O13 C41 C40 116.5(6) . .
C42 C41 C40 117.5(6) . .
C41 C42 C43 122.5(7) . .
C42 C43 C38 118.3(7) . .
C42 C43 C44 118.0(6) . .
C38 C43 C44 123.7(6) . .
C43 C44 C45 115.5(6) . .
C46 C45 C50 118.6(7) . .
C46 C45 C44 116.1(7) . .
C50 C45 C44 125.3(6) . .
C47 C46 C45 120.3(7) . .
C46 C47 C48 121.8(7) . .
C46 C47 O14 118.8(7) . .
C48 C47 O14 119.4(7) . .
O15 C48 C49 126.2(8) . .
O15 C48 C47 116.8(7) . .
C49 C48 C47 117.0(8) . .
F7 B48 F5 131(3) . .
F7 B48 F6 116(3) . .
F5 B48 F6 106(3) . .
F7 B48 F8 104(2) . .
F5 B48 F8 93(2) . .
F6 B48 F8 100(2) . .
C50 C49 C48 122.1(8) . .
C49 C50 C45 120.2(7) . .
C49 C50 C51 117.5(7) . .
C45 C50 C51 122.3(7) . .
C52 C51 C50 115.5(6) . .
C57 C52 C53 116.0(7) . .
C57 C52 C51 125.4(7) . .
C53 C52 C51 118.5(7) . .
C54 C53 C52 121.6(8) . .
C53 C54 C55 121.7(7) . .
C53 C54 O16 117.2(8) . .
C55 C54 O16 121.0(7) . .
C54 C55 C56 119.0(7) . .
C54 C55 O17 117.1(7) . .
C56 C55 O17 123.9(8) . .
C55 C56 C57 120.9(8) . .
C56 C57 C52 120.7(7) . .
C56 C57 C58 116.1(7) . .
C52 C57 C58 123.1(7) . .
C38 C58 C57 110.3(6) . .
O18 C59 O12 123.0(7) . .
O18 C59 C60 124.5(8) . .
O12 C59 C60 112.4(6) . .
C64 C60 C61 118.0(7) . .
C64 C60 C59 120.7(7) . .
C61 C60 C59 121.3(8) . .
C62 C61 C60 119.3(8) . .
N3 C62 C61 121.2(7) . .
N3 C63 C64 120.1(8) . .
C60 C64 C63 120.5(8) . .
O19 C66 O14 125.1(8) . .
O19 C66 C82 123.4(8) . .
O14 C66 C82 111.5(7) . .
O20 C68 O16 123.3(8) . .
O20 C68 C69 127.5(8) . .
O16 C68 C69 109.2(7) . .
C73 C69 C70 119.6(8) . .
C73 C69 C68 123.3(7) . .
C70 C69 C68 117.1(7) . .
C71 C70 C69 119.4(8) . .
N4 C71 C70 120.1(8) . .
N4 C72 C73 121.1(7) . .
C72 C73 C69 119.5(8) . .
N5 C75 C76 118.3(10) . .
C77 C76 C75 123.0(11) . .
C76 C77 C78 119.5(11) . .
C76 C77 C22 119.7(9) . .
C78 C77 C22 120.8(9) . .
C77 C78 C79 120.4(10) . .
N5 C79 C78 118.9(9) . .
N6 C80 C81 119.9(8) . .
C82 C81 C80 117.9(8) . .
C81 C82 C83 121.2(7) . .
C81 C82 C66 116.9(8) . .
C83 C82 C66 121.9(8) . .
C82 C83 C84 118.7(8) . .
N6 C84 C83 118.7(8) . .
O25 C85 N7 121.0(9) . .
O25 C85 C86 128.1(9) . .
N7 C85 C86 110.9(9) . .
C85 C86 C87 106.3(8) . .
C88 C87 C86 105.8(9) . .
N7 C88 C87 103.2(8) . .
O26 C90 N8 121.8(9) . .
O26 C90 C91 127.1(8) . .
N8 C90 C91 111.1(8) . .
C90 C91 C92 103.6(9) . .
C93 C92 C91 105.2(10) . .
N8 C93 C92 103.8(8) . .
O27 C95 N9 126.3(10) . .
O27 C95 C96 128.3(9) . .
N9 C95 C96 105.2(10) . .
C95 C96 C97 103.3(11) . .
C98 C97 C96 107.1(12) . .
N9 C98 C97 103.5(10) . .
N10 C100 O28 140.4(17) . .
N10 C100 C101 101.5(14) . .
O28 C100 C101 117.7(12) . .
C102 C101 C100 98.2(15) . .
C101 C102 C103 103.7(17) . .
N10 C103 C102 97.1(15) . .
O30 C105 N11 128.3(10) . .
O30 C105 C106 122.8(10) . .
N11 C105 C106 108.9(8) . .
C105 C106 C107 103.2(9) . .
C108 C107 C106 104.8(8) . .
N11 C108 C107 103.1(8) . .
C111 C110 O31 136(3) . .
C111 C110 N12 92(3) . .
O31 C110 N12 133(2) . .
C110 C111 C112 134(4) . .
C110 C111 N12 48(2) . .
C112 C111 N12 86(3) . .
C110 C111 C113 94(3) . .
C112 C111 C113 40.8(18) . .
N12 C111 C113 45.6(15) . .
C113 C112 C111 95(3) . .
C112 C113 N12 103(3) . .
C112 C113 C111 43.8(19) . .
N12 C113 C111 59.7(19) . .
O32 C115 N13 127.4(15) . .
O32 C115 C116 125.6(16) . .
N13 C115 C116 106.9(15) . .
C117 C116 C115 88.6(18) . .
C118 C117 C116 136(3) . .
C117 C118 N13 87.5(17) . .
C121 C120 O33 134(3) . .
C121 C120 N14 107(3) . .
O33 C120 N14 98(3) . .
C120 C121 C122 109(2) . .
C121 C122 C123 106.2(17) . .
C122 C123 N14 102.4(19) . .
O34 C125 N15 140(3) . .
O34 C125 C126 120(2) . .
N15 C125 C126 100(2) . .
C127 C126 C125 104(3) . .
C126 C127 C128 109(3) . .
N15 C128 C127 95.7(18) . .
O35 C130 N16 125.1(13) . .
O35 C130 C131 125.4(14) . .
N16 C130 C131 109.4(11) . .
C132 C131 C130 105.9(14) . .
C131 C132 C133 106.0(14) . .
N16 C133 C132 100.9(11) . .
O36 C135 N17 114(3) . .
O36 C135 C136 150(4) . .
N17 C135 C136 97(2) . .
C135 C136 C137 106(2) . .
C136 C137 C138 114(2) . .
N17 C138 C137 84(3) . .
N18 C140 O37 118(2) . .
N18 C140 C141 104.1(19) . .
O37 C140 C141 137(2) . .
C142 C141 C140 117(2) . .
C141 C142 C143 109(2) . .
C142 C143 N18 92.2(18) . .
O38 C145 N19 132(4) . .
O38 C145 C146 126(4) . .
N19 C145 C146 98(3) . .
C147 C146 C145 115(3) . .
C146 C147 C148 92(3) . .
N19 C148 C147 120(3) . .

loop_
_geom_bond_atom_site_label_1
_geom_bond_atom_site_label_2
_geom_bond_distance
_geom_bond_site_symmetry_2
Cu1 O11 1.978(5) 2_656
Cu1 O11 1.978(5) .
Cu1 O24 2.003(5) 2_756
Cu1 O24 2.003(5) 1_455
Cu1 O22 2.435(5) 2_656
Cu1 O22 2.435(5) .
O1 C22 1.283(13) .
O1 C3 1.417(12) .
N1 C28 1.318(12) .
N1 O10 1.369(9) .
N1 C27 1.370(12) .
C1 C6 1.406(13) .
C1 C2 1.415(13) .
C1 C21 1.513(14) .
B1 F1B 1.335(15) .
B1 F2A 1.349(19) .
B1 F3A 1.36(2) .
B1 F4B 1.368(16) .
B1 F2B 1.399(19) .
B1 F1A 1.425(19) .
B1 F3B 1.51(2) .
B1 F4A 1.53(5) .
Cu2 O10 1.976(6) .
Cu2 O10 1.976(6) 2_765
Cu2 O23 1.984(6) 1_655
Cu2 O23 1.984(6) 2_665
Cu2 O21 2.415(6) .
Cu2 O21 2.415(6) 2_765
O2 C4 1.433(15) .
O2 C23 1.488(19) .
N2 O11 1.331(9) .
N2 C35 1.341(10) .
N2 C34 1.389(11) .
C2 C3 1.370(15) .
Cu3 O26 1.955(5) .
Cu3 O27 1.962(6) .
Cu3 O29 1.967(9) .
Cu3 O25 1.991(7) .
Cu3 O28 2.193(6) .
O3 C24 1.334(11) .
O3 C10 1.442(12) .
N3 O21 1.317(8) .
N3 C62 1.347(10) .
N3 C63 1.370(11) .
C3 C4 1.338(16) .
B3 F9 1.367(15) .
B3 F10 1.369(15) .
B3 F11 1.376(16) .
B3 F12 1.405(15) .
O4 C11 1.375(11) .
O4 C30 1.466(16) .
N4 O22 1.329(8) .
N4 C71 1.361(10) .
N4 C72 1.363(10) .
C4 C5 1.417(15) .
F5 B48 1.33(3) .
O5 C31 1.322(11) .
O5 C17 1.410(11) .
N5 C79 1.339(12) .
N5 C75 1.352(12) .
N5 O23 1.362(8) .
C5 C6 1.392(16) .
F6 B48 1.34(3) .
O6 C18 1.399(11) .
O6 C37 1.425(15) .
N6 C80 1.340(11) .
N6 C84 1.340(10) .
N6 O24 1.359(7) .
C6 C7 1.511(13) .
F7 B48 1.24(3) .
O7 C22 1.190(12) .
N7 C85 1.346(12) .
N7 C89 1.448(13) .
N7 C88 1.513(14) .
C7 C8 1.522(14) .
F8 B48 1.49(3) .
O8 C24 1.187(11) .
N8 C90 1.323(10) .
N8 C94 1.455(14) .
N8 C93 1.467(13) .
C8 C9 1.384(13) .
C8 C13 1.432(14) .
O9 C31 1.189(11) .
N9 C95 1.349(13) .
N9 C98 1.420(16) .
N9 C99 1.564(18) .
C9 C10 1.409(15) .
N10 C100 1.156(17) .
N10 C104 1.425(17) .
N10 C103 1.446(17) .
C10 C11 1.383(16) .
N11 C105 1.287(13) .
N11 C108 1.452(12) .
N11 C109 1.477(14) .
C11 C12 1.360(13) .
O12 C59 1.356(9) .
O12 C40 1.427(9) .
N12 C114 1.27(5) .
N12 C110 1.34(3) .
N12 C113 1.49(4) .
N12 C111 1.80(5) .
C12 C13 1.444(13) .
O13 C41 1.356(8) .
O13 C65 1.461(10) .
N13 C115 1.301(19) .
N13 C119 1.432(14) .
N13 C118 1.59(2) .
C13 C14 1.482(13) .
O14 C66 1.348(11) .
O14 C47 1.421(9) .
N14 C124 1.57(3) .
N14 C120 1.58(4) .
N14 C123 1.68(3) .
C14 C15 1.537(12) .
O15 C48 1.382(11) .
O15 C67 1.449(13) .
N15 C128 1.214(19) .
N15 C125 1.28(2) .
N15 C129 1.443(17) .
C15 C20 1.398(13) .
C15 C16 1.421(13) .
O16 C68 1.356(10) .
O16 C54 1.440(9) .
N16 C130 1.268(14) .
N16 C133 1.491(16) .
N16 C134 1.502(18) .
C16 C17 1.406(13) .
O17 C74 1.380(14) .
O17 C55 1.414(10) .
N17 C135 1.44(3) .
N17 C139 1.448(17) .
N17 C138 1.48(4) .
C17 C18 1.379(14) .
O18 C59 1.225(8) .
N18 C140 1.27(2) .
N18 C144 1.376(15) .
N18 C143 1.66(3) .
C18 C19 1.412(14) .
O19 C66 1.171(10) .
N19 C148 1.14(3) .
N19 C145 1.32(4) .
N19 C149 1.48(3) .
C19 C20 1.392(13) .
O20 C68 1.204(9) .
C20 C21 1.520(13) .
C22 C77 1.585(15) .
O23 Cu2 1.984(6) 1_455
O24 Cu1 2.003(5) 1_655
C24 C25 1.535(13) .
O25 C85 1.288(11) .
C25 C26 1.344(14) .
C25 C29 1.346(12) .
O26 C90 1.284(10) .
C26 C27 1.423(14) .
O27 C95 1.208(11) .
O28 C100 1.229(12) .
C28 C29 1.410(13) .
O30 C105 1.272(10) .
O31 C110 1.21(2) .
C31 C32 1.524(15) .
O32 C115 1.174(18) .
C32 C33 1.361(12) .
C32 C36 1.388(13) .
O33 C120 1.39(4) .
C33 C34 1.357(13) .
O34 C125 1.20(2) .
O35 C130 1.263(11) .
C35 C36 1.396(14) .
O36 C135 1.258(19) .
O37 C140 1.27(2) .
O38 C145 1.284(19) .
C38 C39 1.408(11) .
C38 C43 1.435(10) .
C38 C58 1.538(10) .
C39 C40 1.393(10) .
C40 C41 1.405(10) .
C41 C42 1.405(11) .
C42 C43 1.418(10) .
C43 C44 1.483(10) .
C44 C45 1.532(11) .
C45 C46 1.410(10) .
C45 C50 1.417(10) .
C46 C47 1.400(12) .
C47 C48 1.418(12) .
C48 C49 1.407(11) .
C49 C50 1.396(11) .
C50 C51 1.541(10) .
C51 C52 1.484(11) .
C52 C57 1.425(11) .
C52 C53 1.443(11) .
C53 C54 1.371(11) .
C54 C55 1.383(12) .
C55 C56 1.394(11) .
C56 C57 1.407(11) .
C57 C58 1.538(10) .
C59 C60 1.467(11) .
C60 C64 1.390(12) .
C60 C61 1.432(11) .
C61 C62 1.385(11) .
C63 C64 1.394(12) .
C66 C82 1.519(11) .
C68 C69 1.497(11) .
C69 C73 1.374(11) .
C69 C70 1.396(12) .
C70 C71 1.385(12) .
C72 C73 1.373(11) .
C75 C76 1.379(14) .
C76 C77 1.285(15) .
C77 C78 1.325(14) .
C78 C79 1.403(15) .
C80 C81 1.426(11) .
C81 C82 1.369(12) .
C82 C83 1.401(12) .
C83 C84 1.419(11) .
C85 C86 1.445(13) .
C86 C87 1.553(15) .
C87 C88 1.518(15) .
C90 C91 1.503(15) .
C91 C92 1.550(15) .
C92 C93 1.540(17) .
C95 C96 1.545(16) .
C96 C97 1.574(17) .
C97 C98 1.47(2) .
C100 C101 1.72(2) .
C101 C102 1.505(17) .
C102 C103 1.545(17) .
C105 C106 1.505(15) .
C106 C107 1.557(14) .
C107 C108 1.497(16) .
C110 C111 1.16(4) .
C111 C112 1.40(5) .
C111 C113 2.01(5) .
C112 C113 1.32(3) .
C115 C116 1.63(2) .
C116 C117 1.50(3) .
C117 C118 1.27(3) .
C120 C121 1.33(4) .
C121 C122 1.425(19) .
C122 C123 1.48(3) .
C125 C126 1.62(3) .
C126 C127 1.24(3) .
C127 C128 1.68(3) .
C130 C131 1.48(2) .
C131 C132 1.43(2) .
C132 C133 1.51(2) .
C135 C136 1.54(3) .
C136 C137 1.60(3) .
C137 C138 1.72(4) .
C140 C141 1.47(3) .
C141 C142 1.28(3) .
C142 C143 1.63(3) .
C145 C146 1.65(5) .
C146 C147 1.24(4) .
C147 C148 1.61(4) .
